data_1528409
loop_
_publ_author_name
'Cheah, M.'
'Saines, P.J.'
'Kennedy, B.J.'

_publ_section_title
;
 The Jahn-Teller distortion and cation ordering in the perovskite Sr2 Mn
 Sb O6
;
_journal_name_full 'Journal of Solid State Chemistry'
_journal_page_first 1775
_journal_page_last 1781
_journal_volume 179
_journal_year 2006
_chemical_formula_sum 'Mn O6 Sb Sr2'
_chemical_name_systematic 'Sr2 Mn Sb O6'
_space_group_IT_number 87
_symmetry_space_group_name_Hall '-I 4'
_symmetry_space_group_name_H-M 'I 4/m'
_cell_angle_alpha 90
_cell_angle_beta 90
_cell_angle_gamma 90
_cell_formula_units_Z 2
_cell_length_a 5.5313
_cell_length_b 5.5313
_cell_length_c 8.0832
_cell_volume 247.308
_citation_journal_id_ASTM JSSCBI
_cod_data_source_file Cheah_JSSCBI_2006_1162.cif
_cod_data_source_block Mn1O6Sb1Sr2
_cod_original_cell_volume 247.3078
_cod_original_formula_sum 'Mn1 O6 Sb1 Sr2'
_cod_database_code 1528409

loop_
_symmetry_equiv_pos_as_xyz
x,y,z
-y,x,z
-x,-y,z
y,-x,z
-x,-y,-z
y,-x,-z
x,y,-z
-y,x,-z
x+1/2,y+1/2,z+1/2
-y+1/2,x+1/2,z+1/2
-x+1/2,-y+1/2,z+1/2
y+1/2,-x+1/2,z+1/2
-x+1/2,-y+1/2,-z+1/2
y+1/2,-x+1/2,-z+1/2
x+1/2,y+1/2,-z+1/2
-y+1/2,x+1/2,-z+1/2

loop_
_atom_site_label
_atom_site_type_symbol
_atom_site_fract_x
_atom_site_fract_y
_atom_site_fract_z
_atom_site_occupancy
_atom_site_U_iso_or_equiv
Sr1 Sr+2 0 0.5 0.25 1 0.0
Mn1 Mn+3 0 0 0 0.416 0.0
Sb2 Sb+5 0 0 0.5 0.416 0.0
O2 O-2 0.7793 0.7116 0 1 0.0
O1 O-2 0 0 0.2404 1 0.0
Sb1 Sb+5 0 0 0 0.584 0.0
Mn2 Mn+3 0 0 0.5 0.584 0.0
